data_2228735
loop_
_publ_author_name
'Fun, Hoong-Kun'
'Quah, Ching Kheng'
'Chandrakantha, B.'
'Isloor, Arun M.'
'Shetty, Prakash'

_publ_section_title
;
 4-(1,2,4-Triazol-1-yl)aniline
;
_journal_coeditor_code HB5764
_journal_issue 1
_journal_name_full 'Acta Crystallographica Section E'
_journal_page_first o164
_journal_paper_doi 10.1107/S1600536810052025
_journal_volume 67
_journal_year 2011
_chemical_formula_iupac 'C8 H8 N4'
_chemical_formula_moiety 'C8 H8 N4'
_chemical_formula_sum 'C8 H8 N4'
_chemical_formula_weight 160.18
_chemical_name_systematic
;
4-(1,2,4-Triazol-1-yl)aniline
;
_space_group_IT_number 14
_symmetry_cell_setting monoclinic
_symmetry_space_group_name_Hall '-P 2ybc'
_symmetry_space_group_name_H-M 'P 1 21/c 1'
_atom_sites_solution_hydrogens geom
_atom_sites_solution_primary direct
_atom_sites_solution_secondary difmap
_audit_creation_method SHELXL-97
_cell_angle_alpha 90.00
_cell_angle_beta 99.416(2)
_cell_angle_gamma 90.00
_cell_formula_units_Z 4
_cell_length_a 5.54880(10)
_cell_length_b 7.3656(2)
_cell_length_c 19.5477(5)
_cell_measurement_reflns_used 3245
_cell_measurement_temperature 296(2)
_cell_measurement_theta_max 29.06
_cell_measurement_theta_min 2.96
_cell_volume 788.15(3)
_computing_cell_refinement 'SAINT (Bruker, 2009)'
_computing_data_collection 'APEX2 (Bruker, 2009)'
_computing_data_reduction 'SAINT (Bruker, 2009)'
_computing_molecular_graphics 'SHELXTL (Sheldrick, 2008)'
_computing_publication_material
;
SHELXTL (Sheldrick, 2008) and PLATON (Spek, 2009)
;
_computing_structure_refinement 'SHELXTL (Sheldrick, 2008)'
_computing_structure_solution 'SHELXTL (Sheldrick, 2008)'
_diffrn_ambient_temperature 296
_diffrn_measured_fraction_theta_full 0.989
_diffrn_measured_fraction_theta_max 0.989
_diffrn_measurement_device_type 'Bruker SMART APEXII CCD'
_diffrn_measurement_method '\f and \w scans'
_diffrn_radiation_monochromator graphite
_diffrn_radiation_source 'fine-focus sealed tube'
_diffrn_radiation_type MoK\a
_diffrn_radiation_wavelength 0.71073
_diffrn_reflns_av_R_equivalents 0.0299
_diffrn_reflns_av_sigmaI/netI 0.0241
_diffrn_reflns_limit_h_max 7
_diffrn_reflns_limit_h_min -7
_diffrn_reflns_limit_k_max 10
_diffrn_reflns_limit_k_min -10
_diffrn_reflns_limit_l_max 24
_diffrn_reflns_limit_l_min -26
_diffrn_reflns_number 8036
_diffrn_reflns_theta_full 29.40
_diffrn_reflns_theta_max 29.40
_diffrn_reflns_theta_min 2.11
_diffrn_standards_number 0
_exptl_absorpt_coefficient_mu 0.089
_exptl_absorpt_correction_T_max 0.9876
_exptl_absorpt_correction_T_min 0.9573
_exptl_absorpt_correction_type multi-scan
_exptl_absorpt_process_details '(<i>SADABS</i>; Bruker, 2009)'
_exptl_crystal_colour yellow
_exptl_crystal_density_diffrn 1.350
_exptl_crystal_density_method 'not measured'
_exptl_crystal_description block
_exptl_crystal_F_000 336
_exptl_crystal_size_max 0.50
_exptl_crystal_size_mid 0.42
_exptl_crystal_size_min 0.14
_refine_diff_density_max 0.231
_refine_diff_density_min -0.170
_refine_ls_extinction_coef 0.042(5)
_refine_ls_extinction_expression Fc^*^=kFc[1+0.001xFc^2^\l^3^/sin(2\q)]^-1/4^
_refine_ls_extinction_method 'SHELXTL (Sheldrick, 2008)'
_refine_ls_goodness_of_fit_ref 1.047
_refine_ls_hydrogen_treatment mixed
_refine_ls_matrix_type full
_refine_ls_number_parameters 110
_refine_ls_number_reflns 2160
_refine_ls_number_restraints 0
_refine_ls_restrained_S_all 1.047
_refine_ls_R_factor_all 0.0568
_refine_ls_R_factor_gt 0.0441
_refine_ls_shift/su_max 0.001
_refine_ls_shift/su_mean 0.000
_refine_ls_structure_factor_coef Fsqd
_refine_ls_weighting_details 'calc w=1/[\s^2^(Fo^2^)+(0.0509P)^2^+0.1531P] where P=(Fo^2^+2Fc^2^)/3'
_refine_ls_weighting_scheme calc
_refine_ls_wR_factor_gt 0.1093
_refine_ls_wR_factor_ref 0.1181
_reflns_number_gt 1722
_reflns_number_total 2160
_reflns_threshold_expression I>2\s(I)
_cod_data_source_file hb5764.cif
_cod_data_source_block I
_cod_original_sg_symbol_H-M 'P 21/c'
_cod_database_code 2228735
_cod_database_fobs_code 2228735

loop_
_symmetry_equiv_pos_as_xyz
'x, y, z'
'-x, y+1/2, -z+1/2'
'-x, -y, -z'
'x, -y-1/2, z-1/2'

loop_
_atom_site_type_symbol
_atom_site_label
_atom_site_fract_x
_atom_site_fract_y
_atom_site_fract_z
_atom_site_U_iso_or_equiv
_atom_site_adp_type
_atom_site_calc_flag
_atom_site_refinement_flags
_atom_site_occupancy
_atom_site_disorder_assembly
_atom_site_disorder_group
N N1 0.3298(2) 0.17124(18) 1.08332(6) 0.0542(3) Uani d . 1 . .
N N2 0.58582(19) 0.24895(17) 1.00992(6) 0.0498(3) Uani d . 1 . .
N N3 0.34993(17) 0.26004(14) 0.97774(5) 0.0378(3) Uani d . 1 . .
N N4 0.0895(3) 0.4820(2) 0.70184(6) 0.0597(4) Uani d . 1 . .
C C1 0.2029(2) 0.2126(2) 1.02227(7) 0.0480(3) Uani d . 1 . .
H H1A 0.0334 0.2092 1.0117 0.058 Uiso calc R 1 . .
C C2 0.5611(3) 0.1960(2) 1.07255(7) 0.0533(4) Uani d . 1 . .
H H2A 0.6948 0.1768 1.1072 0.064 Uiso calc R 1 . .
C C3 0.2865(2) 0.31773(16) 0.90734(6) 0.0360(3) Uani d . 1 . .
C C4 0.4336(2) 0.27300(17) 0.85909(6) 0.0411(3) Uani d . 1 . .
H H4A 0.5752 0.2056 0.8724 0.049 Uiso calc R 1 . .
C C5 0.3691(2) 0.32893(18) 0.79107(6) 0.0432(3) Uani d . 1 . .
H H5A 0.4686 0.2986 0.7589 0.052 Uiso calc R 1 . .
C C6 0.1573(2) 0.43007(17) 0.76988(6) 0.0404(3) Uani d . 1 . .
C C7 0.0123(2) 0.47403(17) 0.81966(6) 0.0434(3) Uani d . 1 . .
H H7A -0.1296 0.5415 0.8068 0.052 Uiso calc R 1 . .
C C8 0.0763(2) 0.41891(17) 0.88743(6) 0.0415(3) Uani d . 1 . .
H H8A -0.0218 0.4496 0.9200 0.050 Uiso calc R 1 . .
H H2N4 0.171(3) 0.447(2) 0.6697(8) 0.065(5) Uiso d . 1 . .
H H1N4 -0.029(3) 0.560(3) 0.6921(9) 0.078(6) Uiso d . 1 . .

loop_
_atom_site_aniso_label
_atom_site_aniso_U_11
_atom_site_aniso_U_22
_atom_site_aniso_U_33
_atom_site_aniso_U_12
_atom_site_aniso_U_13
_atom_site_aniso_U_23
N1 0.0549(7) 0.0658(8) 0.0435(6) 0.0049(6) 0.0124(5) 0.0063(5)
N2 0.0340(5) 0.0681(8) 0.0452(6) -0.0015(5) 0.0006(4) 0.0051(5)
N3 0.0318(5) 0.0448(5) 0.0367(5) 0.0009(4) 0.0052(4) -0.0009(4)
N4 0.0711(8) 0.0683(9) 0.0406(6) 0.0212(7) 0.0116(6) 0.0085(6)
C1 0.0392(6) 0.0616(8) 0.0447(7) 0.0024(6) 0.0115(5) 0.0042(6)
C2 0.0485(7) 0.0650(9) 0.0439(7) 0.0014(6) -0.0002(6) 0.0047(6)
C3 0.0324(5) 0.0396(6) 0.0355(6) -0.0019(4) 0.0043(4) -0.0023(4)
C4 0.0313(5) 0.0480(7) 0.0445(7) 0.0041(5) 0.0074(5) -0.0005(5)
C5 0.0388(6) 0.0518(7) 0.0412(6) 0.0008(5) 0.0133(5) -0.0019(5)
C6 0.0427(6) 0.0395(6) 0.0386(6) -0.0027(5) 0.0051(5) -0.0006(5)
C7 0.0388(6) 0.0453(7) 0.0451(7) 0.0081(5) 0.0042(5) -0.0005(5)
C8 0.0375(6) 0.0468(7) 0.0413(6) 0.0053(5) 0.0096(5) -0.0049(5)

loop_
_atom_type_symbol
_atom_type_description
_atom_type_scat_dispersion_real
_atom_type_scat_dispersion_imag
_atom_type_scat_source
C C 0.0033 0.0016 'International Tables Vol C Tables 4.2.6.8 and 6.1.1.4'
H H 0.0000 0.0000 'International Tables Vol C Tables 4.2.6.8 and 6.1.1.4'
N N 0.0061 0.0033 'International Tables Vol C Tables 4.2.6.8 and 6.1.1.4'

loop_
_geom_angle_atom_site_label_1
_geom_angle_atom_site_label_2
_geom_angle_atom_site_label_3
_geom_angle_site_symmetry_1
_geom_angle_site_symmetry_3
_geom_angle
_geom_angle_publ_flag
C1 N1 C2 . . 102.04(11) ?
C2 N2 N3 . . 102.11(11) ?
C1 N3 N2 . . 109.16(10) ?
C1 N3 C3 . . 128.78(10) ?
N2 N3 C3 . . 122.06(10) ?
C6 N4 H2N4 . . 121.5(11) ?
C6 N4 H1N4 . . 118.2(12) ?
H2N4 N4 H1N4 . . 120.1(16) ?
N1 C1 N3 . . 111.01(12) ?
N1 C1 H1A . . 124.5 ?
N3 C1 H1A . . 124.5 ?
N2 C2 N1 . . 115.69(12) ?
N2 C2 H2A . . 122.2 ?
N1 C2 H2A . . 122.2 ?
C4 C3 C8 . . 120.00(11) ?
C4 C3 N3 . . 120.38(10) ?
C8 C3 N3 . . 119.62(10) ?
C5 C4 C3 . . 119.72(11) ?
C5 C4 H4A . . 120.1 ?
C3 C4 H4A . . 120.1 ?
C4 C5 C6 . . 121.17(11) ?
C4 C5 H5A . . 119.4 ?
C6 C5 H5A . . 119.4 ?
N4 C6 C5 . . 121.27(12) ?
N4 C6 C7 . . 120.72(12) ?
C5 C6 C7 . . 118.00(11) ?
C8 C7 C6 . . 120.95(11) ?
C8 C7 H7A . . 119.5 ?
C6 C7 H7A . . 119.5 ?
C7 C8 C3 . . 120.16(11) ?
C7 C8 H8A . . 119.9 ?
C3 C8 H8A . . 119.9 ?

loop_
_geom_bond_atom_site_label_1
_geom_bond_atom_site_label_2
_geom_bond_site_symmetry_2
_geom_bond_distance
_geom_bond_publ_flag
N1 C1 . 1.3183(17) ?
N1 C2 . 1.3468(19) ?
N2 C2 . 1.3134(18) ?
N2 N3 . 1.3587(14) ?
N3 C1 . 1.3332(16) ?
N3 C3 . 1.4284(14) ?
N4 C6 . 1.3758(16) ?
N4 H2N4 . 0.871(18) ?
N4 H1N4 . 0.87(2) ?
C1 H1A . 0.9300 ?
C2 H2A . 0.9300 ?
C3 C4 . 1.3842(16) ?
C3 C8 . 1.3851(16) ?
C4 C5 . 1.3821(17) ?
C4 H4A . 0.9300 ?
C5 C6 . 1.3957(17) ?
C5 H5A . 0.9300 ?
C6 C7 . 1.3987(17) ?
C7 C8 . 1.3755(16) ?
C7 H7A . 0.9300 ?
C8 H8A . 0.9300 ?

loop_
_geom_hbond_atom_site_label_D
_geom_hbond_atom_site_label_H
_geom_hbond_atom_site_label_A
_geom_hbond_site_symmetry_A
_geom_hbond_distance_DH
_geom_hbond_distance_HA
_geom_hbond_distance_DA
_geom_hbond_angle_DHA
_geom_hbond_publ_flag
N4 H2N4 N1 4_565 0.871(16) 2.208(16) 3.0709(18) 171.1(15) yes
C1 H1A N2 1_455 0.93 2.50 3.4035(16) 166 yes
N4 H1N4 Cg2 2_556 0.87(2) 2.58(2) 3.3929(16) 156.0(17) yes

loop_
_geom_torsion_atom_site_label_1
_geom_torsion_atom_site_label_2
_geom_torsion_atom_site_label_3
_geom_torsion_atom_site_label_4
_geom_torsion_site_symmetry_1
_geom_torsion_site_symmetry_2
_geom_torsion_site_symmetry_3
_geom_torsion_site_symmetry_4
_geom_torsion
_geom_torsion_publ_flag
C2 N2 N3 C1 . . . . -0.42(15) ?
C2 N2 N3 C3 . . . . 178.65(11) ?
C2 N1 C1 N3 . . . . -0.25(16) ?
N2 N3 C1 N1 . . . . 0.44(16) ?
C3 N3 C1 N1 . . . . -178.55(12) ?
N3 N2 C2 N1 . . . . 0.29(17) ?
C1 N1 C2 N2 . . . . -0.04(18) ?
C1 N3 C3 C4 . . . . -146.03(13) ?
N2 N3 C3 C4 . . . . 35.09(17) ?
C1 N3 C3 C8 . . . . 33.93(19) ?
N2 N3 C3 C8 . . . . -144.95(12) ?
C8 C3 C4 C5 . . . . -0.32(19) ?
N3 C3 C4 C5 . . . . 179.64(11) ?
C3 C4 C5 C6 . . . . 0.0(2) ?
C4 C5 C6 N4 . . . . -178.34(13) ?
C4 C5 C6 C7 . . . . 0.26(19) ?
N4 C6 C7 C8 . . . . 178.50(13) ?
C5 C6 C7 C8 . . . . -0.11(19) ?
C6 C7 C8 C3 . . . . -0.3(2) ?
C4 C3 C8 C7 . . . . 0.48(19) ?
N3 C3 C8 C7 . . . . -179.49(11) ?

loop_
_cod_related_entry_id
_cod_related_entry_database
_cod_related_entry_code
1 ChemSpider 642980
